data_7157727
loop_
_publ_author_name
'Chen, Suo'
'Ruan, Yao'
'Lu, Ji-Liang'
'Hunter, Luke'
'Hu, Xiang-Guo'

_publ_section_title
;
 Diastereoselective synthesis and conformational analysis of
 4,5-difluoropipecolic acids.
;
_journal_issue 40
_journal_name_full 'Organic &amp; biomolecular chemistry'
_journal_page_first 8192
_journal_page_last 8198
_journal_paper_doi 10.1039/d0ob01811b
_journal_volume 18
_journal_year 2020
_chemical_formula_moiety C17H23F2NO3
_chemical_formula_sum 'C17 H23 F2 N O3'
_chemical_formula_weight 327.36
_space_group_crystal_system monoclinic
_space_group_IT_number 14
_space_group_name_Hall '-P 2ybc'
_space_group_name_H-M_alt 'P 1 21/c 1'
_atom_sites_solution_hydrogens geom
_audit_creation_method SHELXL-2014/7
_audit_update_record
;
2020-08-20 deposited with the CCDC.	2020-09-28 downloaded from the CCDC.
;
_cell_angle_alpha 90
_cell_angle_beta 90.522(7)
_cell_angle_gamma 90
_cell_formula_units_Z 4
_cell_length_a 6.0625(4)
_cell_length_b 22.0365(15)
_cell_length_c 12.8581(10)
_cell_measurement_reflns_used 4471
_cell_measurement_temperature 293(2)
_cell_measurement_theta_max 26.5570
_cell_measurement_theta_min 3.9720
_cell_volume 1717.7(2)
_computing_cell_refinement 'Bruker SAINT'
_computing_data_collection 'Bruker APEX2'
_computing_data_reduction 'Bruker SAINT'
_computing_molecular_graphics 'Bruker SHELXTL'
_computing_publication_material 'Bruker SHELXTL'
_computing_structure_refinement 'SHELXL-2014/7 (Sheldrick, 2014)'
_computing_structure_solution 'SHELXS-97 (Sheldrick, 2008)'
_diffrn_ambient_temperature 293(2)
_diffrn_measured_fraction_theta_full 0.991
_diffrn_measured_fraction_theta_max 0.990
_diffrn_measurement_device_type 'Bruker APEX-II CCD'
_diffrn_measurement_method '\f and \w scans'
_diffrn_radiation_type MoK\a
_diffrn_radiation_wavelength 0.71073
_diffrn_reflns_av_R_equivalents 0.0243
_diffrn_reflns_av_unetI/netI 0.0228
_diffrn_reflns_Laue_measured_fraction_full 0.991
_diffrn_reflns_Laue_measured_fraction_max 0.990
_diffrn_reflns_limit_h_max 7
_diffrn_reflns_limit_h_min -7
_diffrn_reflns_limit_k_max 26
_diffrn_reflns_limit_k_min -26
_diffrn_reflns_limit_l_max 12
_diffrn_reflns_limit_l_min -15
_diffrn_reflns_number 11473
_diffrn_reflns_point_group_measured_fraction_full 0.991
_diffrn_reflns_point_group_measured_fraction_max 0.990
_diffrn_reflns_theta_full 25.242
_diffrn_reflns_theta_max 25.492
_diffrn_reflns_theta_min 3.361
_exptl_absorpt_coefficient_mu 0.100
_exptl_absorpt_correction_type multi-scan
_exptl_absorpt_process_details sadabs
_exptl_crystal_colour colourless
_exptl_crystal_density_diffrn 1.266
_exptl_crystal_description block
_exptl_crystal_F_000 696
_exptl_crystal_size_max 0.160
_exptl_crystal_size_mid 0.140
_exptl_crystal_size_min 0.120
_exptl_transmission_factor_max 1.0000
_exptl_transmission_factor_min 0.6557
_refine_diff_density_max 0.171
_refine_diff_density_min -0.140
_refine_diff_density_rms 0.032
_refine_ls_extinction_method none
_refine_ls_goodness_of_fit_ref 1.064
_refine_ls_hydrogen_treatment constr
_refine_ls_matrix_type full
_refine_ls_number_parameters 212
_refine_ls_number_reflns 3173
_refine_ls_number_restraints 0
_refine_ls_restrained_S_all 1.064
_refine_ls_R_factor_all 0.0681
_refine_ls_R_factor_gt 0.0499
_refine_ls_shift/su_max 0.000
_refine_ls_shift/su_mean 0.000
_refine_ls_structure_factor_coef Fsqd
_refine_ls_weighting_details 'w=1/[\s^2^(Fo^2^)+(0.0527P)^2^+0.4319P] where P=(Fo^2^+2Fc^2^)/3'
_refine_ls_weighting_scheme calc
_refine_ls_wR_factor_gt 0.1214
_refine_ls_wR_factor_ref 0.1321
_reflns_Friedel_coverage 0.000
_reflns_number_gt 2417
_reflns_number_total 3173
_reflns_threshold_expression 'I > 2\s(I)'
_cod_data_source_file d0ob01811b2.cif
_cod_data_source_block A_CCDC1
_cod_depositor_comments 'Adding full bibliography for 7157725--7157727.cif.'
_cod_original_sg_symbol_H-M 'P 21/c'
_cod_database_code 7157727
_shelx_shelxl_version_number 2014/7
_shelx_space_group_comment
; 
The symmetry employed for this shelxl refinement is uniquely defined 
by the following loop, which should always be used as a source of 
symmetry information in preference to the above space-group names. 
They are only intended as comments. 
;
_shelx_estimated_absorpt_t_min 0.984
_shelx_estimated_absorpt_t_max 0.988

loop_
_space_group_symop_operation_xyz
'x, y, z'
'-x, y+1/2, -z+1/2'
'-x, -y, -z'
'x, -y-1/2, z-1/2'

loop_
_atom_site_label
_atom_site_type_symbol
_atom_site_fract_x
_atom_site_fract_y
_atom_site_fract_z
_atom_site_U_iso_or_equiv
_atom_site_adp_type
_atom_site_occupancy
_atom_site_site_symmetry_order
_atom_site_calc_flag
_atom_site_refinement_flags_posn
_atom_site_refinement_flags_adp
_atom_site_refinement_flags_occupancy
_atom_site_disorder_assembly
_atom_site_disorder_group
C1 C -0.4346(5) 0.04329(13) 0.3701(2) 0.0983(9) Uani 1 1 d . . . . .
H1A H -0.3825 0.0516 0.3013 0.147 Uiso 1 1 calc R U . . .
H1B H -0.5444 0.0727 0.3885 0.147 Uiso 1 1 calc R U . . .
H1C H -0.4980 0.0034 0.3720 0.147 Uiso 1 1 calc R U . . .
C2 C -0.1337(4) 0.09884(9) 0.44525(17) 0.0656(6) Uani 1 1 d . . . . .
C3 C 0.0516(5) 0.09846(10) 0.5088(2) 0.0923(9) Uani 1 1 d . . . . .
H3 H 0.0880 0.0635 0.5456 0.111 Uiso 1 1 calc R U . . .
C4 C 0.1826(4) 0.14907(10) 0.51847(19) 0.0807(8) Uani 1 1 d . . . . .
H4 H 0.3054 0.1477 0.5623 0.097 Uiso 1 1 calc R U . . .
C5 C 0.1362(3) 0.20199(8) 0.46461(14) 0.0499(5) Uani 1 1 d . . . . .
C6 C -0.0492(3) 0.20091(9) 0.40108(15) 0.0560(5) Uani 1 1 d . . . . .
H6 H -0.0856 0.2356 0.3636 0.067 Uiso 1 1 calc R U . . .
C7 C -0.1823(3) 0.15036(9) 0.39104(16) 0.0612(5) Uani 1 1 d . . . . .
H7 H -0.3053 0.1515 0.3473 0.073 Uiso 1 1 calc R U . . .
C8 C 0.2809(3) 0.25855(8) 0.46687(14) 0.0508(5) Uani 1 1 d . . . . .
H8 H 0.3475 0.2620 0.3979 0.061 Uiso 1 1 calc R U . . .
C9 C 0.4719(3) 0.25853(10) 0.54633(16) 0.0590(5) Uani 1 1 d . . . . .
H9A H 0.5496 0.2201 0.5426 0.071 Uiso 1 1 calc R U . . .
H9B H 0.5751 0.2905 0.5290 0.071 Uiso 1 1 calc R U . . .
C10 C 0.3904(3) 0.26797(10) 0.65487(15) 0.0588(5) Uani 1 1 d . . . . .
H10 H 0.2969 0.2336 0.6741 0.071 Uiso 1 1 calc R U . . .
C11 C 0.2593(4) 0.32519(10) 0.66366(16) 0.0610(5) Uani 1 1 d . . . . .
H11 H 0.2028 0.3290 0.7345 0.073 Uiso 1 1 calc R U . . .
C12 C 0.0679(3) 0.32399(10) 0.58708(15) 0.0567(5) Uani 1 1 d . . . . .
H12A H -0.0340 0.2920 0.6060 0.068 Uiso 1 1 calc R U . . .
H12B H -0.0104 0.3623 0.5896 0.068 Uiso 1 1 calc R U . . .
C13 C 0.0848(3) 0.34654(9) 0.39824(16) 0.0542(5) Uani 1 1 d . . . . .
C14 C -0.1689(4) 0.42745(10) 0.34410(19) 0.0737(7) Uani 1 1 d . . . . .
C15 C -0.0007(5) 0.46755(12) 0.2924(2) 0.0981(9) Uani 1 1 d . . . . .
H15A H 0.1002 0.4429 0.2538 0.147 Uiso 1 1 calc R U . . .
H15B H 0.0791 0.4900 0.3445 0.147 Uiso 1 1 calc R U . . .
H15C H -0.0744 0.4952 0.2461 0.147 Uiso 1 1 calc R U . . .
C16 C -0.3267(5) 0.46472(14) 0.4096(3) 0.1155(11) Uani 1 1 d . . . . .
H16A H -0.2445 0.4875 0.4604 0.173 Uiso 1 1 calc R U . . .
H16B H -0.4277 0.4381 0.4442 0.173 Uiso 1 1 calc R U . . .
H16C H -0.4077 0.4921 0.3654 0.173 Uiso 1 1 calc R U . . .
C17 C -0.2928(4) 0.38729(12) 0.2683(2) 0.0961(9) Uani 1 1 d . . . . .
H17A H -0.3873 0.3603 0.3059 0.144 Uiso 1 1 calc R U . . .
H17B H -0.1895 0.3641 0.2284 0.144 Uiso 1 1 calc R U . . .
H17C H -0.3803 0.4120 0.2223 0.144 Uiso 1 1 calc R U . . .
F1 F 0.5730(2) 0.27031(6) 0.72318(10) 0.0829(4) Uani 1 1 d . . . . .
F2 F 0.3953(2) 0.37489(6) 0.64152(11) 0.0838(4) Uani 1 1 d . . . . .
N1 N 0.1481(2) 0.31353(7) 0.48204(11) 0.0503(4) Uani 1 1 d . . . . .
O1 O -0.2556(3) 0.04651(7) 0.44190(14) 0.0940(6) Uani 1 1 d . . . . .
O2 O -0.0577(2) 0.39005(7) 0.42421(12) 0.0710(4) Uani 1 1 d . . . . .
O3 O 0.1493(2) 0.33681(7) 0.31057(11) 0.0688(4) Uani 1 1 d . . . . .

loop_
_atom_site_aniso_label
_atom_site_aniso_U_11
_atom_site_aniso_U_22
_atom_site_aniso_U_33
_atom_site_aniso_U_23
_atom_site_aniso_U_13
_atom_site_aniso_U_12
C1 0.102(2) 0.0847(18) 0.108(2) -0.0142(16) -0.0208(17) -0.0275(15)
C2 0.0858(15) 0.0539(12) 0.0568(13) -0.0040(10) -0.0112(11) -0.0043(11)
C3 0.133(2) 0.0496(13) 0.0927(19) 0.0102(12) -0.0541(17) -0.0019(14)
C4 0.1007(18) 0.0576(13) 0.0828(17) 0.0013(12) -0.0488(14) 0.0055(12)
C5 0.0554(10) 0.0543(11) 0.0399(10) -0.0034(8) -0.0069(8) 0.0088(9)
C6 0.0570(11) 0.0584(11) 0.0525(11) 0.0105(9) -0.0099(9) 0.0027(9)
C7 0.0573(11) 0.0669(13) 0.0594(13) 0.0050(10) -0.0141(10) -0.0005(10)
C8 0.0496(10) 0.0606(11) 0.0421(10) -0.0001(9) -0.0030(8) 0.0070(9)
C9 0.0490(11) 0.0663(13) 0.0614(13) -0.0009(10) -0.0105(9) 0.0022(9)
C10 0.0577(11) 0.0651(12) 0.0531(12) 0.0047(10) -0.0215(9) -0.0125(10)
C11 0.0704(13) 0.0679(13) 0.0448(11) 0.0001(10) 0.0009(10) -0.0126(11)
C12 0.0604(11) 0.0623(12) 0.0475(11) 0.0004(9) 0.0024(9) 0.0037(10)
C13 0.0504(10) 0.0581(12) 0.0539(12) 0.0076(10) -0.0034(9) -0.0001(9)
C14 0.0699(14) 0.0661(13) 0.0847(17) 0.0223(12) -0.0148(12) 0.0087(11)
C15 0.111(2) 0.0786(17) 0.105(2) 0.0311(15) -0.0220(17) -0.0176(15)
C16 0.117(2) 0.103(2) 0.127(3) 0.0183(19) -0.006(2) 0.0548(19)
C17 0.0795(16) 0.0904(18) 0.118(2) 0.0190(17) -0.0356(16) -0.0056(14)
F1 0.0801(8) 0.0969(10) 0.0710(8) 0.0002(7) -0.0384(7) -0.0099(7)
F2 0.0982(10) 0.0662(8) 0.0868(10) -0.0036(7) -0.0089(8) -0.0235(7)
N1 0.0557(9) 0.0534(9) 0.0417(8) 0.0025(7) -0.0012(7) 0.0062(7)
O1 0.1246(15) 0.0619(10) 0.0950(13) 0.0057(9) -0.0330(11) -0.0243(10)
O2 0.0766(9) 0.0715(9) 0.0649(9) 0.0157(8) 0.0015(8) 0.0236(8)
O3 0.0733(9) 0.0853(10) 0.0477(8) 0.0120(7) 0.0026(7) 0.0093(8)

loop_
_atom_type_symbol
_atom_type_description
_atom_type_scat_dispersion_real
_atom_type_scat_dispersion_imag
_atom_type_scat_source
C C 0.0033 0.0016 'International Tables Vol C Tables 4.2.6.8 and 6.1.1.4'
H H 0.0000 0.0000 'International Tables Vol C Tables 4.2.6.8 and 6.1.1.4'
N N 0.0061 0.0033 'International Tables Vol C Tables 4.2.6.8 and 6.1.1.4'
O O 0.0106 0.0060 'International Tables Vol C Tables 4.2.6.8 and 6.1.1.4'
F F 0.0171 0.0103 'International Tables Vol C Tables 4.2.6.8 and 6.1.1.4'

loop_
_geom_angle_atom_site_label_1
_geom_angle_atom_site_label_2
_geom_angle_atom_site_label_3
_geom_angle
_geom_angle_site_symmetry_1
_geom_angle_site_symmetry_3
_geom_angle_publ_flag
O1 C1 H1A 109.5 . . ?
O1 C1 H1B 109.5 . . ?
H1A C1 H1B 109.5 . . ?
O1 C1 H1C 109.5 . . ?
H1A C1 H1C 109.5 . . ?
H1B C1 H1C 109.5 . . ?
C7 C2 O1 124.8(2) . . ?
C7 C2 C3 118.6(2) . . ?
O1 C2 C3 116.6(2) . . ?
C4 C3 C2 120.9(2) . . ?
C4 C3 H3 119.5 . . ?
C2 C3 H3 119.5 . . ?
C3 C4 C5 121.6(2) . . ?
C3 C4 H4 119.2 . . ?
C5 C4 H4 119.2 . . ?
C6 C5 C4 116.18(19) . . ?
C6 C5 C8 119.31(16) . . ?
C4 C5 C8 124.42(17) . . ?
C7 C6 C5 122.69(18) . . ?
C7 C6 H6 118.7 . . ?
C5 C6 H6 118.7 . . ?
C2 C7 C6 120.03(19) . . ?
C2 C7 H7 120.0 . . ?
C6 C7 H7 120.0 . . ?
N1 C8 C5 111.16(14) . . ?
N1 C8 C9 108.80(15) . . ?
C5 C8 C9 116.25(15) . . ?
N1 C8 H8 106.7 . . ?
C5 C8 H8 106.7 . . ?
C9 C8 H8 106.7 . . ?
C10 C9 C8 111.50(15) . . ?
C10 C9 H9A 109.3 . . ?
C8 C9 H9A 109.3 . . ?
C10 C9 H9B 109.3 . . ?
C8 C9 H9B 109.3 . . ?
H9A C9 H9B 108.0 . . ?
F1 C10 C9 108.81(16) . . ?
F1 C10 C11 109.72(16) . . ?
C9 C10 C11 111.54(17) . . ?
F1 C10 H10 108.9 . . ?
C9 C10 H10 108.9 . . ?
C11 C10 H10 108.9 . . ?
F2 C11 C10 109.25(17) . . ?
F2 C11 C12 109.27(16) . . ?
C10 C11 C12 109.91(16) . . ?
F2 C11 H11 109.5 . . ?
C10 C11 H11 109.5 . . ?
C12 C11 H11 109.5 . . ?
N1 C12 C11 110.17(15) . . ?
N1 C12 H12A 109.6 . . ?
C11 C12 H12A 109.6 . . ?
N1 C12 H12B 109.6 . . ?
C11 C12 H12B 109.6 . . ?
H12A C12 H12B 108.1 . . ?
O3 C13 O2 124.96(18) . . ?
O3 C13 N1 123.53(18) . . ?
O2 C13 N1 111.51(17) . . ?
O2 C14 C15 109.18(19) . . ?
O2 C14 C17 110.13(19) . . ?
C15 C14 C17 113.1(2) . . ?
O2 C14 C16 101.6(2) . . ?
C15 C14 C16 111.0(2) . . ?
C17 C14 C16 111.2(2) . . ?
C14 C15 H15A 109.5 . . ?
C14 C15 H15B 109.5 . . ?
H15A C15 H15B 109.5 . . ?
C14 C15 H15C 109.5 . . ?
H15A C15 H15C 109.5 . . ?
H15B C15 H15C 109.5 . . ?
C14 C16 H16A 109.5 . . ?
C14 C16 H16B 109.5 . . ?
H16A C16 H16B 109.5 . . ?
C14 C16 H16C 109.5 . . ?
H16A C16 H16C 109.5 . . ?
H16B C16 H16C 109.5 . . ?
C14 C17 H17A 109.5 . . ?
C14 C17 H17B 109.5 . . ?
H17A C17 H17B 109.5 . . ?
C14 C17 H17C 109.5 . . ?
H17A C17 H17C 109.5 . . ?
H17B C17 H17C 109.5 . . ?
C13 N1 C12 123.93(16) . . ?
C13 N1 C8 119.32(15) . . ?
C12 N1 C8 116.19(15) . . ?
C2 O1 C1 118.12(19) . . ?
C13 O2 C14 121.22(17) . . ?

loop_
_geom_bond_atom_site_label_1
_geom_bond_atom_site_label_2
_geom_bond_distance
_geom_bond_site_symmetry_2
_geom_bond_publ_flag
C1 O1 1.420(3) . ?
C1 H1A 0.9600 . ?
C1 H1B 0.9600 . ?
C1 H1C 0.9600 . ?
C2 C7 1.363(3) . ?
C2 O1 1.370(3) . ?
C2 C3 1.383(3) . ?
C3 C4 1.374(3) . ?
C3 H3 0.9300 . ?
C4 C5 1.384(3) . ?
C4 H4 0.9300 . ?
C5 C6 1.384(2) . ?
C5 C8 1.524(3) . ?
C6 C7 1.381(3) . ?
C6 H6 0.9300 . ?
C7 H7 0.9300 . ?
C8 N1 1.469(2) . ?
C8 C9 1.537(2) . ?
C8 H8 0.9800 . ?
C9 C10 1.499(3) . ?
C9 H9A 0.9700 . ?
C9 H9B 0.9700 . ?
C10 F1 1.408(2) . ?
C10 C11 1.495(3) . ?
C10 H10 0.9800 . ?
C11 F2 1.401(2) . ?
C11 C12 1.515(3) . ?
C11 H11 0.9800 . ?
C12 N1 1.458(2) . ?
C12 H12A 0.9700 . ?
C12 H12B 0.9700 . ?
C13 O3 1.216(2) . ?
C13 O2 1.335(2) . ?
C13 N1 1.353(2) . ?
C14 O2 1.477(2) . ?
C14 C15 1.508(3) . ?
C14 C17 1.512(3) . ?
C14 C16 1.521(4) . ?
C15 H15A 0.9600 . ?
C15 H15B 0.9600 . ?
C15 H15C 0.9600 . ?
C16 H16A 0.9600 . ?
C16 H16B 0.9600 . ?
C16 H16C 0.9600 . ?
C17 H17A 0.9600 . ?
C17 H17B 0.9600 . ?
C17 H17C 0.9600 . ?

loop_
_geom_hbond_atom_site_label_D
_geom_hbond_atom_site_label_H
_geom_hbond_atom_site_label_A
_geom_hbond_distance_DH
_geom_hbond_distance_HA
_geom_hbond_distance_DA
_geom_hbond_angle_DHA
_geom_hbond_site_symmetry_A
C17 H17B O3 0.96 2.38 2.948(3) 117.5 .
C15 H15A O3 0.96 2.47 3.030(3) 117.3 .
C10 H10 O3 0.98 2.51 3.396(3) 149.8 4_566
C7 H7 F1 0.93 2.46 3.139(2) 130.2 4_465
C3 H3 O1 0.93 2.63 3.482(3) 152.2 3_556

loop_
_geom_torsion_atom_site_label_1
_geom_torsion_atom_site_label_2
_geom_torsion_atom_site_label_3
_geom_torsion_atom_site_label_4
_geom_torsion
_geom_torsion_site_symmetry_1
_geom_torsion_site_symmetry_2
_geom_torsion_site_symmetry_3
_geom_torsion_site_symmetry_4
_geom_torsion_publ_flag
C7 C2 C3 C4 0.9(4) . . . . ?
O1 C2 C3 C4 -179.1(2) . . . . ?
C2 C3 C4 C5 -0.6(4) . . . . ?
C3 C4 C5 C6 0.2(4) . . . . ?
C3 C4 C5 C8 -176.4(2) . . . . ?
C4 C5 C6 C7 0.0(3) . . . . ?
C8 C5 C6 C7 176.81(18) . . . . ?
O1 C2 C7 C6 179.3(2) . . . . ?
C3 C2 C7 C6 -0.7(3) . . . . ?
C5 C6 C7 C2 0.2(3) . . . . ?
C6 C5 C8 N1 49.6(2) . . . . ?
C4 C5 C8 N1 -133.9(2) . . . . ?
C6 C5 C8 C9 174.75(17) . . . . ?
C4 C5 C8 C9 -8.8(3) . . . . ?
N1 C8 C9 C10 52.0(2) . . . . ?
C5 C8 C9 C10 -74.3(2) . . . . ?
C8 C9 C10 F1 -177.32(16) . . . . ?
C8 C9 C10 C11 -56.1(2) . . . . ?
F1 C10 C11 F2 57.8(2) . . . . ?
C9 C10 C11 F2 -62.8(2) . . . . ?
F1 C10 C11 C12 177.68(15) . . . . ?
C9 C10 C11 C12 57.0(2) . . . . ?
F2 C11 C12 N1 64.6(2) . . . . ?
C10 C11 C12 N1 -55.3(2) . . . . ?
O3 C13 N1 C12 -178.58(19) . . . . ?
O2 C13 N1 C12 0.7(3) . . . . ?
O3 C13 N1 C8 -7.5(3) . . . . ?
O2 C13 N1 C8 171.80(16) . . . . ?
C11 C12 N1 C13 -132.48(19) . . . . ?
C11 C12 N1 C8 56.2(2) . . . . ?
C5 C8 N1 C13 -96.25(19) . . . . ?
C9 C8 N1 C13 134.50(17) . . . . ?
C5 C8 N1 C12 75.52(19) . . . . ?
C9 C8 N1 C12 -53.7(2) . . . . ?
C7 C2 O1 C1 5.9(4) . . . . ?
C3 C2 O1 C1 -174.1(2) . . . . ?
O3 C13 O2 C14 6.2(3) . . . . ?
N1 C13 O2 C14 -173.11(18) . . . . ?
C15 C14 O2 C13 -68.1(3) . . . . ?
C17 C14 O2 C13 56.7(3) . . . . ?
C16 C14 O2 C13 174.6(2) . . . . ?
